data_7717167
loop_
_publ_author_name
'Mander, Rachel Leigh'
'Schmidt, Ashley'
'Ruf, Michael'
'Korzy&#x144;ski, Maciej Damian'

_publ_section_title
;
 Design and synthesis of pillared metal-organic frameworks featuring
 olefinic fragments.
;
_journal_issue 47
_journal_name_full 'Dalton transactions (Cambridge, England : 2003)'
_journal_page_first 18873
_journal_page_last 18879
_journal_paper_doi 10.1039/d4dt02397h
_journal_volume 53
_journal_year 2024
_chemical_formula_moiety 'C34 H20 N3 O4.50 Zn1.50 [+ solvent]'
_chemical_formula_sum 'C34 H20 N3 O4.5 Zn1.5'
_chemical_formula_weight 640.58
_space_group_crystal_system triclinic
_space_group_IT_number 2
_space_group_name_Hall '-P 1'
_space_group_name_H-M_alt 'P -1'
_atom_sites_solution_hydrogens geom
_atom_sites_solution_primary dual
_audit_creation_method
;FinalCif 2024.1-RC70 by Daniel Kratzert, Freiburg 2024, 
https://dkratzert.de/finalcif.html
;
_audit_update_record
;
2024-08-16 deposited with the CCDC.	2024-10-04 downloaded from the CCDC.
;
_cell_angle_alpha 87.875(14)
_cell_angle_beta 77.058(12)
_cell_angle_gamma 89.941(9)
_cell_formula_units_Z 2
_cell_length_a 16.599(5)
_cell_length_b 16.699(5)
_cell_length_c 23.014(8)
_cell_measurement_reflns_used 9725
_cell_measurement_temperature 110(2)
_cell_measurement_theta_max 23.1873
_cell_measurement_theta_min 2.2844
_cell_measurement_wavelength 0.71073
_cell_volume 6213(3)
_computing_cell_refinement 'SAINT V8.40B (Bruker AXS LLC, 2019)'
_computing_data_collection 'Bruker Instrument Service v8.5.3.2 RC'
_computing_data_reduction 'SAINT V8.40B (Bruker AXS LLC, 2019)'
_computing_molecular_graphics 'shelXle (C.B. Huebschle, rev 1503)'
_computing_structure_refinement 'SHELXL-2019/1 (Sheldrick, 2019)'
_computing_structure_solution 'XT, VERSION 2018/2'
_diffrn_ambient_temperature 100(2)
_diffrn_detector_area_resol_mean 7.391
_diffrn_measured_fraction_theta_full 0.960
_diffrn_measured_fraction_theta_max 0.876
_diffrn_measurement_details
;<Phi   scan: start= 360.0; len=   0.5; end= 360.5 at [Counterclockwise Eulerian 
angles: dx= 60.00 mm theta=   5.466 deg omega= 346.063 deg chi= -24.000 deg] 
		measure for 10.0 seconds; frame angle 0.50 degrees, wavelength=0.71073>
<Omega scan: start= 324.6; len=  72.0; end= 396.6 at [Counterclockwise Eulerian 
angles: dx= 60.00 mm theta=   8.199 deg phi= 360.000 deg chi=  68.500 deg] 
		measure for 10.0 seconds; frame angle 0.50 degrees, wavelength=0.71073>
<Omega scan: start= 356.8; len= 134.5; end= 491.3 at [Counterclockwise Eulerian 
angles: dx= 60.00 mm theta=   5.466 deg phi= 255.000 deg chi= -44.500 deg] 
		measure for 10.0 seconds; frame angle 0.50 degrees, wavelength=0.71073>
<Omega scan: start= 324.6; len=  66.5; end= 391.1 at [Counterclockwise Eulerian 
angles: dx= 60.00 mm theta=   5.466 deg phi= 108.000 deg chi=  68.500 deg] 
		measure for 10.0 seconds; frame angle 0.50 degrees, wavelength=0.71073>
<Phi   scan: start=   0.0; len= 360.0; end= 360.0 at [Counterclockwise Eulerian 
angles: dx= 60.00 mm theta=   5.466 deg omega= 269.801 deg chi=  24.000 deg] 
		measure for 10.0 seconds; frame angle 0.50 degrees, wavelength=0.71073>
<Omega scan: start= 356.8; len= 134.5; end= 491.3 at [Counterclockwise Eulerian 
angles: dx= 60.00 mm theta=   5.466 deg phi= 204.000 deg chi= -44.500 deg] 
		measure for 10.0 seconds; frame angle 0.50 degrees, wavelength=0.71073>
<Omega scan: start= 324.6; len=  66.5; end= 391.1 at [Counterclockwise Eulerian 
angles: dx= 60.00 mm theta=   5.466 deg phi=  36.000 deg chi=  68.500 deg] 
		measure for 10.0 seconds; frame angle 0.50 degrees, wavelength=0.71073>
<Phi   scan: start= 360.0; len=   0.5; end= 360.5 at [Counterclockwise Eulerian 
angles: dx= 60.00 mm theta=   5.466 deg omega= 355.848 deg chi= -44.500 deg] 
		measure for 10.0 seconds; frame angle 0.50 degrees, wavelength=0.71073>
<Phi   scan: start= 360.0; len= 180.0; end= 540.0 at [Counterclockwise Eulerian 
angles: dx= 60.00 mm theta=   0.000 deg omega=   0.000 deg chi=  54.740 deg] 
		measure for 10.0 seconds; frame angle 1.00 degrees, wavelength=0.71073>
;
_diffrn_measurement_device '\k-geometry diffractometer'
_diffrn_measurement_device_type 'Bruker D8 VENTURE'
_diffrn_measurement_method '\F and \w scans'
_diffrn_radiation_monochromator 'multilayer mirror'
_diffrn_radiation_type MoK\a
_diffrn_radiation_wavelength 0.71073
_diffrn_reflns_av_R_equivalents 0.1834
_diffrn_reflns_av_unetI/netI 0.1550
_diffrn_reflns_Laue_measured_fraction_full 0.960
_diffrn_reflns_Laue_measured_fraction_max 0.876
_diffrn_reflns_limit_h_max 19
_diffrn_reflns_limit_h_min -19
_diffrn_reflns_limit_k_max 20
_diffrn_reflns_limit_k_min -20
_diffrn_reflns_limit_l_max 27
_diffrn_reflns_limit_l_min -27
_diffrn_reflns_number 135308
_diffrn_reflns_point_group_measured_fraction_full 0.960
_diffrn_reflns_point_group_measured_fraction_max 0.876
_diffrn_reflns_reduction_process narrow-frame
_diffrn_reflns_theta_full 25.242
_diffrn_reflns_theta_max 25.77
_diffrn_reflns_theta_min 1.966
_diffrn_source 'microfocus sealed tube'
_diffrn_source_current 1.399
_diffrn_source_target Mo
_diffrn_source_type 'I\mS 3.0'
_diffrn_source_voltage 50.0
_exptl_absorpt_coefficient_mu 0.301
_exptl_absorpt_correction_T_max 0.7452
_exptl_absorpt_correction_T_min 0.4918
_exptl_absorpt_correction_type multi-scan
_exptl_absorpt_process_details
;Krause, L., Herbst-Irmer, R., Sheldrick, G. M., Stalke, D. (2015).
"Comparison of silver and molybdenum microfocus X-ray sources for single-crystal
 structure determination"
J. Appl. Cryst. 48, 3-10.
doi:10.1107/S1600576714022985
;
_exptl_crystal_colour 'translucent purple'
_exptl_crystal_density_diffrn 0.341
_exptl_crystal_description block
_exptl_crystal_F_000 652
_exptl_crystal_size_max 0.37
_exptl_crystal_size_mid 0.23
_exptl_crystal_size_min 0.11
_refine_diff_density_max 0.757
_refine_diff_density_min -1.693
_refine_diff_density_rms 0.078
_refine_ls_extinction_method none
_refine_ls_goodness_of_fit_ref 1.335
_refine_ls_hydrogen_treatment constr
_refine_ls_matrix_type full
_refine_ls_number_parameters 454
_refine_ls_number_reflns 21748
_refine_ls_number_restraints 556
_refine_ls_restrained_S_all 1.342
_refine_ls_R_factor_all 0.2126
_refine_ls_R_factor_gt 0.1324
_refine_ls_shift/su_max 0.008
_refine_ls_shift/su_mean 0.001
_refine_ls_structure_factor_coef Fsqd
_refine_ls_weighting_details 'w=1/[\s^2^(Fo^2^)+(0.2000P)^2^] where P=(Fo^2^+2Fc^2^)/3'
_refine_ls_weighting_scheme calc
_refine_ls_wR_factor_gt 0.4039
_refine_ls_wR_factor_ref 0.4490
_reflns_Friedel_coverage 0.000
_reflns_number_gt 9070
_reflns_number_total 22801
_reflns_threshold_expression 'I > 2\s(I)'
_cod_data_source_file d4dt02397h2.cif
_cod_data_source_block mo_zn_tcpp_bpvb_5_0m_sq
_cod_depositor_comments
;
The following automatic conversions were performed:

data item '_exptl_absorpt_correction_type' value 'Multi-Scan' was
changed to 'multi-scan' in accordance with the
/home/data/users/saulius/crontab/automatic-downloads/rss-feeds/RSC/lib/dictionaries/cif_core.dic
dictionary named 'cif_core.dic' version 2.4.2 last updated on
2011-04-26.

Automatic conversion script
Id: cif_fix_values 8170 2020-07-09 18:12:32Z antanas 

 Adding full bibliography for 7717166--7717169.cif.
;
_cod_original_formula_sum 'C34 H20 N3 O4.50 Zn1.50'
_cod_database_code 7717167
_platon_squeeze_void_probe_radius 1.20
_shelx_shelxl_version_number 2019/3
_shelx_space_group_comment
;
The symmetry employed for this shelxl refinement is uniquely defined
by the following loop, which should always be used as a source of
symmetry information in preference to the above space-group names.
They are only intended as comments.
;
_exptl_bruker_absorpt_correction_t_ratio 0.66
_diffrn_measurement_bruker_total_exposure_time 32880.0
_diffrn_reflns_bruker_av_norm_i 1313.593
_diffrn_reflns_bruker_number_gt 70106
_computing_bruker_data_scaling 'SADABS-2016/2 - Bruker AXS area detector scaling and absorption correction'
_geom_details
; All esds (except the esd in the dihedral angle between two l.s. planes)
 are estimated using the full covariance matrix.  The cell esds are taken
 into account individually in the estimation of esds in distances, angles
 and torsion angles; correlations between esds in cell parameters are only
 used when they are defined by crystal symmetry.  An approximate (isotropic)
 treatment of cell esds is used for estimating esds involving l.s. planes.
;

loop_
_space_group_symop_operation_xyz
'x, y, z'
'-x, -y, -z'

loop_
_atom_site_label
_atom_site_type_symbol
_atom_site_fract_x
_atom_site_fract_y
_atom_site_fract_z
_atom_site_U_iso_or_equiv
_atom_site_adp_type
_atom_site_occupancy
_atom_site_site_symmetry_order
_atom_site_calc_flag
_atom_site_refinement_flags_posn
_atom_site_refinement_flags_adp
_atom_site_refinement_flags_occupancy
_atom_site_disorder_assembly
_atom_site_disorder_group
Zn1_1 Zn 1.000000 0.000000 0.500000 0.2050(13) Uani 1 2 d S . P . .
Zn2_1 Zn 0.48206(4) 0.49709(4) 0.56106(6) 0.1229(6) Uani 1 1 d . U . . .
O1_1 O 0.4001(3) 0.4128(3) 0.5546(4) 0.128(3) Uani 1 1 d . U . . .
O2_1 O 0.5700(3) 0.4145(4) 0.5436(4) 0.128(3) Uani 1 1 d . U . . .
O3_1 O 0.5711(3) 0.5832(3) 0.5407(3) 0.0987(18) Uani 1 1 d . U . . .
O4_1 O 0.3994(3) 0.5835(3) 0.5517(3) 0.1013(18) Uani 1 1 d . U . . .
C1_1 C 0.3905(5) 0.3950(5) 0.5084(6) 0.107(3) Uani 1 1 d . U . . .
C7_1 C 0.8551(4) 0.1459(4) 0.4965(5) 0.155(4) Uani 1 1 d . U . . .
C13_1 C 0.8546(4) -0.1440(4) 0.4968(5) 0.149(4) Uani 1 1 d . U . . .
C14_1 C 0.7910(3) -0.2101(3) 0.4966(3) 0.133(3) Uani 1 1 d G U . . .
C15_1 C 0.7777(3) -0.2339(3) 0.4422(3) 0.172(4) Uani 1 1 d G U . . .
H15_1 H 0.809128 -0.210362 0.405989 0.207 Uiso 1 1 calc R U . . .
C16_1 C 0.7185(3) -0.2922(3) 0.4408(2) 0.147(3) Uani 1 1 d G U . . .
H16_1 H 0.709474 -0.308487 0.403673 0.176 Uiso 1 1 calc R U . . .
C17_1 C 0.6726(3) -0.3267(3) 0.4938(3) 0.116(3) Uani 1 1 d G U . . .
C18_1 C 0.6859(3) -0.3029(3) 0.5482(3) 0.162(4) Uani 1 1 d G U . . .
H18_1 H 0.654464 -0.326438 0.584386 0.194 Uiso 1 1 calc R U . . .
C19_1 C 0.7451(3) -0.2446(3) 0.5496(3) 0.179(4) Uani 1 1 d G U . . .
H19_1 H 0.754118 -0.228314 0.586704 0.215 Uiso 1 1 calc R U . . .
C22_1 C 0.7916(3) 0.2105(3) 0.4979(3) 0.141(3) Uani 1 1 d G U . . .
C23_1 C 0.7757(3) 0.2393(3) 0.4442(3) 0.176(4) Uani 1 1 d G U . . .
H23_1 H 0.805500 0.218945 0.407604 0.211 Uiso 1 1 calc R U . . .
C24_1 C 0.7161(3) 0.2978(3) 0.4439(2) 0.155(3) Uani 1 1 d G U . . .
H24_1 H 0.705237 0.317435 0.407161 0.186 Uiso 1 1 calc R U . . .
C25_1 C 0.6725(3) 0.3276(3) 0.4974(3) 0.125(3) Uani 1 1 d G U . . .
C26_1 C 0.6884(3) 0.2988(3) 0.5511(2) 0.156(3) Uani 1 1 d G U . . .
H26_1 H 0.658537 0.319148 0.587679 0.188 Uiso 1 1 calc R U . . .
C27_1 C 0.7479(3) 0.2403(3) 0.5514(3) 0.183(4) Uani 1 1 d G U . . .
H27_1 H 0.758799 0.220657 0.588124 0.219 Uiso 1 1 calc R U . . .
C29_1 C 0.6075(4) 0.3951(4) 0.4994(6) 0.093(3) Uani 1 1 d . U . . .
N1_2 N 1.0002(3) 0.1220(3) 0.5003(4) 0.139(3) Uani 1 1 d D U . . .
C1_2 C 1.0643(4) 0.1717(3) 0.5032(4) 0.139(3) Uani 1 1 d D U . . .
C2_2 C 1.0418(4) 0.2538(4) 0.5016(4) 0.141(3) Uani 1 1 d D U . . .
H2_2 H 1.076201 0.299286 0.501455 0.169 Uiso 1 1 calc R U . . .
C3_2 C 0.9580(4) 0.2529(4) 0.5005(5) 0.144(3) Uani 1 1 d D U . . .
H3_2 H 0.923678 0.298174 0.499344 0.173 Uiso 1 1 calc R U . . .
C4_2 C 0.9344(3) 0.1718(3) 0.5013(5) 0.146(3) Uani 1 1 d D U . . .
N1_3 N 0.8772(3) -0.0003(3) 0.4984(4) 0.176(4) Uani 1 1 d D U . . .
C1_3 C 0.8291(4) 0.0651(3) 0.5001(5) 0.181(4) Uani 1 1 d D U . . .
C2_3 C 0.7462(4) 0.0427(4) 0.4976(5) 0.197(4) Uani 1 1 d D U . . .
H2_3 H 0.700190 0.077001 0.498818 0.236 Uiso 1 1 calc R U . . .
C3_3 C 0.7482(4) -0.0396(4) 0.4932(6) 0.193(4) Uani 1 1 d D U . . .
H3_3 H 0.703841 -0.073349 0.489255 0.231 Uiso 1 1 calc R U . . .
C4_3 C 0.8302(4) -0.0644(4) 0.4958(5) 0.169(4) Uani 1 1 d D U . . .
N1_4 N 0.4685(4) 0.4996(4) 0.6521(3) 0.106(6) Uani 0.5 1 d D U P A -1
C1_4 C 0.4166(10) 0.5330(8) 0.6942(6) 0.125(5) Uani 0.5 1 d D U P A -1
H1_4 H 0.370598 0.554149 0.680695 0.150 Uiso 0.5 1 calc R U P A -1
C2_4 C 0.4113(11) 0.5448(10) 0.7487(6) 0.149(6) Uani 0.5 1 d D U P A -1
H2_4 H 0.369502 0.576959 0.771585 0.179 Uiso 0.5 1 calc R U P A -1
C3_4 C 0.4672(13) 0.5097(17) 0.7705(7) 0.180(6) Uani 0.5 1 d D U P A -1
C4_4 C 0.5300(11) 0.4907(12) 0.7319(6) 0.135(6) Uani 0.5 1 d D U P A -1
H4_4 H 0.580666 0.484270 0.744180 0.162 Uiso 0.5 1 calc R U P A -1
C5_4 C 0.5301(10) 0.4794(12) 0.6774(6) 0.128(5) Uani 0.5 1 d D U P A -1
H5_4 H 0.577246 0.455114 0.653550 0.154 Uiso 0.5 1 calc R U P A -1
C6_4 C 0.4694(19) 0.5263(19) 0.8389(9) 0.242(8) Uani 0.5 1 d D U P A -1
H6_4 H 0.424615 0.550465 0.865482 0.291 Uiso 0.5 1 calc R U P A -1
C7_4 C 0.535(2) 0.505(2) 0.8548(11) 0.294(9) Uani 0.5 1 d D U P A -1
H7_4 H 0.579656 0.485324 0.825237 0.353 Uiso 0.5 1 calc R U P A -1
C8_4 C 0.5479(17) 0.5088(17) 0.9210(8) 0.332(10) Uani 0.5 1 d DG U P A -1
C9_4 C 0.6219(15) 0.4794(19) 0.9315(9) 0.354(11) Uani 0.5 1 d DG U P A -1
H9_4 H 0.661269 0.456675 0.900136 0.425 Uiso 0.5 1 calc R U P A -1
C10_4 C 0.6383(15) 0.483(2) 0.9880(12) 0.370(11) Uani 0.5 1 d DG U P A -1
H10_4 H 0.688840 0.463225 0.995215 0.444 Uiso 0.5 1 calc R U P A -1
C11_4 C 0.581(2) 0.517(2) 1.0340(8) 0.394(11) Uani 0.5 1 d DG U P A -1
C12_4 C 0.5066(18) 0.5460(17) 1.0235(10) 0.383(12) Uani 0.5 1 d DG U P A -1
H12_4 H 0.467232 0.568773 1.054866 0.459 Uiso 0.5 1 calc R U P A -1
C13_4 C 0.4902(15) 0.5421(17) 0.9670(12) 0.368(11) Uani 0.5 1 d DG U P A -1
H13_4 H 0.439660 0.562224 0.959788 0.442 Uiso 0.5 1 calc R U P A -1
C14_4 C 0.589(3) 0.499(3) 1.1011(11) 0.415(13) Uani 0.5 1 d D U P A -1
H14_4 H 0.628647 0.463305 1.110795 0.497 Uiso 0.5 1 calc R U P A -1
C15_4 C 0.538(3) 0.537(3) 1.1411(11) 0.447(14) Uani 0.5 1 d D U P A -1
H15_4 H 0.497564 0.572265 1.131891 0.536 Uiso 0.5 1 calc R U P A -1
C18_4 C 0.550(3) 0.520(3) 1.2083(12) 0.466(14) Uani 0.5 1 d D U P A -1
C17_4 C 0.627(3) 0.520(3) 1.2041(16) 0.478(15) Uani 0.5 1 d D U P A -1
H17_4 H 0.666250 0.511517 1.167713 0.574 Uiso 0.5 1 calc R U P A -1
C16_4 C 0.648(2) 0.531(4) 1.253(2) 0.487(16) Uani 0.5 1 d D U P A -1
H16_4 H 0.705796 0.532011 1.250915 0.584 Uiso 0.5 1 calc R U P A -1
C20_4 C 0.528(3) 0.559(3) 1.2944(14) 0.492(16) Uani 0.5 1 d D U P A -1
H20_4 H 0.481588 0.560751 1.327465 0.591 Uiso 0.5 1 calc R U P A -1
C19_4 C 0.515(3) 0.573(3) 1.2428(17) 0.486(16) Uani 0.5 1 d D U P A -1
H19_4 H 0.483689 0.616504 1.231756 0.583 Uiso 0.5 1 calc R U P A -1
N2_4 N 0.601(3) 0.542(4) 1.3052(17) 0.494(16) Uani 0.5 1 d D U P A -1
O1_5 O 0.4685(4) 0.4996(4) 0.6521(3) 0.103(6) Uani 0.5 1 d . . P A 2

loop_
_atom_site_aniso_label
_atom_site_aniso_U_11
_atom_site_aniso_U_22
_atom_site_aniso_U_33
_atom_site_aniso_U_23
_atom_site_aniso_U_13
_atom_site_aniso_U_12
Zn1_1 0.0350(6) 0.0165(5) 0.591(4) -0.0280(10) -0.1245(13) 0.0080(4)
Zn2_1 0.0270(4) 0.0282(4) 0.3264(16) -0.0121(6) -0.0662(6) 0.0058(3)
O1_1 0.070(3) 0.077(3) 0.256(9) -0.001(4) -0.078(5) -0.017(3)
O2_1 0.058(3) 0.094(3) 0.238(8) -0.021(4) -0.045(4) 0.035(3)
O3_1 0.060(3) 0.091(3) 0.147(5) -0.007(3) -0.028(3) -0.027(3)
O4_1 0.070(3) 0.081(3) 0.164(5) -0.002(3) -0.051(3) 0.026(2)
C1_1 0.029(4) 0.061(5) 0.234(11) -0.007(6) -0.039(6) 0.004(3)
C7_1 0.036(4) 0.036(4) 0.404(13) -0.007(5) -0.073(5) 0.013(3)
C13_1 0.039(4) 0.050(4) 0.378(13) -0.018(5) -0.088(5) -0.002(3)
C14_1 0.036(3) 0.035(4) 0.346(9) -0.026(4) -0.078(5) 0.007(2)
C15_1 0.091(6) 0.091(7) 0.350(9) -0.003(7) -0.084(7) -0.064(5)
C16_1 0.097(6) 0.074(6) 0.284(8) 0.011(6) -0.078(6) -0.056(5)
C17_1 0.043(4) 0.054(5) 0.264(9) -0.013(5) -0.061(5) -0.006(3)
C18_1 0.091(6) 0.125(8) 0.280(8) -0.050(7) -0.056(6) -0.062(5)
C19_1 0.105(8) 0.103(8) 0.348(9) -0.024(8) -0.088(8) -0.066(6)
C22_1 0.033(4) 0.028(4) 0.369(10) 0.002(5) -0.059(5) 0.006(3)
C23_1 0.078(6) 0.080(6) 0.373(9) -0.014(7) -0.059(7) 0.068(5)
C24_1 0.088(6) 0.089(6) 0.311(8) -0.045(6) -0.088(6) 0.063(5)
C25_1 0.044(4) 0.048(4) 0.290(8) -0.008(5) -0.050(5) 0.017(3)
C26_1 0.082(6) 0.087(6) 0.303(8) 0.020(6) -0.056(6) 0.065(5)
C27_1 0.094(7) 0.090(7) 0.376(9) -0.008(7) -0.077(8) 0.076(6)
C29_1 0.032(4) 0.057(4) 0.199(9) 0.017(5) -0.046(5) 0.003(3)
N1_2 0.030(3) 0.025(3) 0.380(9) -0.008(4) -0.084(4) 0.008(2)
C1_2 0.037(3) 0.028(3) 0.365(10) -0.011(5) -0.076(5) 0.005(3)
C2_2 0.052(4) 0.043(4) 0.340(10) -0.015(5) -0.068(5) 0.006(3)
C3_2 0.050(4) 0.037(4) 0.354(11) 0.001(5) -0.063(5) 0.004(3)
C4_2 0.032(3) 0.035(3) 0.383(11) -0.013(5) -0.074(5) 0.009(3)
N1_3 0.027(3) 0.030(3) 0.487(11) -0.011(5) -0.091(5) 0.004(2)
C1_3 0.033(3) 0.028(3) 0.503(13) -0.018(6) -0.100(6) 0.013(3)
C2_3 0.039(4) 0.045(4) 0.527(13) -0.009(6) -0.107(6) 0.004(3)
C3_3 0.044(4) 0.040(4) 0.516(13) -0.007(6) -0.108(6) 0.005(3)
C4_3 0.030(3) 0.033(4) 0.460(12) -0.005(6) -0.087(5) -0.001(3)
N1_4 0.134(11) 0.164(15) 0.047(9) -0.049(10) -0.073(8) 0.053(11)
C1_4 0.169(11) 0.134(12) 0.075(8) -0.060(9) -0.028(9) 0.016(10)
C2_4 0.188(13) 0.195(14) 0.061(8) -0.045(9) -0.012(9) 0.035(11)
C3_4 0.199(13) 0.241(15) 0.095(9) 0.019(10) -0.029(8) 0.016(11)
C4_4 0.162(11) 0.214(14) 0.053(7) 0.004(9) -0.079(7) 0.009(11)
C5_4 0.141(10) 0.216(15) 0.055(7) 0.008(9) -0.082(7) 0.023(10)
C6_4 0.294(18) 0.316(19) 0.127(10) -0.004(13) -0.070(11) -0.013(17)
C7_4 0.322(19) 0.37(2) 0.216(14) 0.032(16) -0.115(13) -0.023(19)
C8_4 0.38(2) 0.42(2) 0.230(15) 0.029(18) -0.132(14) -0.01(2)
C9_4 0.38(2) 0.44(3) 0.271(18) 0.03(2) -0.150(16) -0.01(2)
C10_4 0.40(2) 0.46(3) 0.282(18) 0.00(2) -0.154(16) -0.02(2)
C11_4 0.44(2) 0.47(3) 0.301(17) -0.01(2) -0.134(17) -0.01(2)
C12_4 0.43(2) 0.46(3) 0.277(17) -0.02(2) -0.127(18) -0.01(2)
C13_4 0.42(2) 0.44(3) 0.260(17) 0.01(2) -0.111(16) -0.01(2)
C14_4 0.47(3) 0.49(3) 0.301(19) 0.01(2) -0.12(2) 0.01(3)
C15_4 0.51(3) 0.51(3) 0.32(2) 0.02(2) -0.09(2) 0.03(3)
C18_4 0.54(3) 0.53(3) 0.32(2) 0.03(3) -0.09(2) 0.06(3)
C17_4 0.55(3) 0.54(3) 0.34(2) 0.04(3) -0.10(2) 0.06(3)
C16_4 0.56(3) 0.55(3) 0.34(3) 0.00(3) -0.09(2) 0.03(3)
C20_4 0.58(4) 0.54(3) 0.34(2) 0.01(3) -0.09(3) 0.06(3)
C19_4 0.57(3) 0.54(3) 0.33(2) 0.02(3) -0.07(3) 0.05(3)
N2_4 0.57(4) 0.54(3) 0.36(2) 0.00(3) -0.08(3) 0.05(3)
O1_5 0.103(11) 0.103(12) 0.103(13) -0.004(10) -0.023(10) 0.001(9)

loop_
_atom_type_symbol
_atom_type_description
_atom_type_scat_dispersion_real
_atom_type_scat_dispersion_imag
_atom_type_scat_source
C C 0.0033 0.0016 'International Tables Vol C Tables 4.2.6.8 and 6.1.1.4'
N N 0.0061 0.0033 'International Tables Vol C Tables 4.2.6.8 and 6.1.1.4'
O O 0.0106 0.0060 'International Tables Vol C Tables 4.2.6.8 and 6.1.1.4'
Zn Zn 0.2839 1.4301 'International Tables Vol C Tables 4.2.6.8 and 6.1.1.4'
H H 0.0000 0.0000 'International Tables Vol C Tables 4.2.6.8 and 6.1.1.4'

loop_
_geom_angle_atom_site_label_1
_geom_angle_atom_site_label_2
_geom_angle_atom_site_label_3
_geom_angle
_geom_angle_site_symmetry_1
_geom_angle_site_symmetry_3
_geom_angle_publ_flag
N1_2 Zn1_1 N1_2 180.0(2) 2_756 . ?
N1_2 Zn1_1 N1_3 90.37(18) 2_756 2_756 ?
N1_2 Zn1_1 N1_3 89.63(18) . 2_756 ?
N1_2 Zn1_1 N1_3 89.63(18) 2_756 . ?
N1_2 Zn1_1 N1_3 90.37(18) . . ?
N1_3 Zn1_1 N1_3 180.0 2_756 . ?
O1_1 Zn2_1 O2_1 88.3(2) . . ?
O1_1 Zn2_1 O3_1 162.9(3) . . ?
O2_1 Zn2_1 O3_1 88.9(2) . . ?
O1_1 Zn2_1 O4_1 90.3(2) . . ?
O2_1 Zn2_1 O4_1 162.7(3) . . ?
O3_1 Zn2_1 O4_1 87.4(2) . . ?
O1_1 Zn2_1 O1_5 101.3(3) . . ?
O2_1 Zn2_1 O1_5 98.8(3) . . ?
O3_1 Zn2_1 O1_5 95.8(2) . . ?
O4_1 Zn2_1 O1_5 98.3(2) . . ?
O1_1 Zn2_1 N1_4 101.3(3) . . ?
O2_1 Zn2_1 N1_4 98.8(3) . . ?
O3_1 Zn2_1 N1_4 95.8(2) . . ?
O4_1 Zn2_1 N1_4 98.3(2) . . ?
O1_1 Zn2_1 Zn2_1 85.3(2) . 2_666 ?
O2_1 Zn2_1 Zn2_1 79.1(2) . 2_666 ?
O3_1 Zn2_1 Zn2_1 77.62(17) . 2_666 ?
O4_1 Zn2_1 Zn2_1 83.65(18) . 2_666 ?
N1_4 Zn2_1 Zn2_1 173.10(17) . 2_666 ?
C1_1 O1_1 Zn2_1 120.7(8) . . ?
C29_1 O2_1 Zn2_1 129.7(7) . . ?
C1_1 O3_1 Zn2_1 127.3(6) 2_666 . ?
C29_1 O4_1 Zn2_1 119.0(5) 2_666 . ?
O1_1 C1_1 O3_1 128.9(9) . 2_666 ?
O1_1 C1_1 C17_1 118.3(19) . 2_656 ?
O3_1 C1_1 C17_1 112.4(19) 2_666 2_656 ?
C1_3 C7_1 C4_2 124.6(6) . . ?
C1_3 C7_1 C22_1 118.7(5) . . ?
C4_2 C7_1 C22_1 115.9(5) . . ?
C4_3 C13_1 C1_2 126.0(6) . 2_756 ?
C4_3 C13_1 C14_1 119.1(5) . . ?
C1_2 C13_1 C14_1 114.8(5) 2_756 . ?
C15_1 C14_1 C19_1 120.0 . . ?
C15_1 C14_1 C13_1 118.9(6) . . ?
C19_1 C14_1 C13_1 121.1(6) . . ?
C14_1 C15_1 C16_1 120.0 . . ?
C15_1 C16_1 C17_1 120.0 . . ?
C18_1 C17_1 C16_1 120.0 . . ?
C18_1 C17_1 C1_1 120.4(6) . 2_656 ?
C16_1 C17_1 C1_1 119.5(6) . 2_656 ?
C17_1 C18_1 C19_1 120.0 . . ?
C18_1 C19_1 C14_1 120.0 . . ?
C23_1 C22_1 C27_1 120.0 . . ?
C23_1 C22_1 C7_1 118.4(6) . . ?
C27_1 C22_1 C7_1 121.5(6) . . ?
C24_1 C23_1 C22_1 120.0 . . ?
C23_1 C24_1 C25_1 120.0 . . ?
C26_1 C25_1 C24_1 120.0 . . ?
C26_1 C25_1 C29_1 118.0(6) . . ?
C24_1 C25_1 C29_1 122.0(6) . . ?
C25_1 C26_1 C27_1 120.0 . . ?
C26_1 C27_1 C22_1 120.0 . . ?
O2_1 C29_1 O4_1 128.4(8) . 2_666 ?
O2_1 C29_1 C25_1 119.9(10) . . ?
O4_1 C29_1 C25_1 111.4(9) 2_666 . ?
C1_2 N1_2 C4_2 104.8(4) . . ?
C1_2 N1_2 Zn1_1 127.8(3) . . ?
C4_2 N1_2 Zn1_1 127.3(4) . . ?
N1_2 C1_2 C2_2 112.0(5) . . ?
N1_2 C1_2 C13_1 123.3(5) . 2_756 ?
C2_2 C1_2 C13_1 124.5(6) . 2_756 ?
C3_2 C2_2 C1_2 104.9(5) . . ?
C2_2 C3_2 C4_2 106.7(5) . . ?
N1_2 C4_2 C3_2 111.4(5) . . ?
N1_2 C4_2 C7_1 124.3(5) . . ?
C3_2 C4_2 C7_1 123.9(5) . . ?
C4_3 N1_3 C1_3 107.8(5) . . ?
C4_3 N1_3 Zn1_1 126.7(4) . . ?
C1_3 N1_3 Zn1_1 125.5(4) . . ?
N1_3 C1_3 C7_1 126.9(5) . . ?
N1_3 C1_3 C2_3 110.5(5) . . ?
C7_1 C1_3 C2_3 122.0(5) . . ?
C3_3 C2_3 C1_3 104.9(5) . . ?
C2_3 C3_3 C4_3 106.9(5) . . ?
N1_3 C4_3 C13_1 126.3(5) . . ?
N1_3 C4_3 C3_3 109.9(5) . . ?
C13_1 C4_3 C3_3 123.8(6) . . ?
C1_4 N1_4 C5_4 103.4(11) . . ?
C1_4 N1_4 Zn2_1 133.9(8) . . ?
C5_4 N1_4 Zn2_1 121.0(8) . . ?
C2_4 C1_4 N1_4 136.3(14) . . ?
C1_4 C2_4 C3_4 114.1(14) . . ?
C4_4 C3_4 C2_4 113.8(14) . . ?
C4_4 C3_4 C6_4 123.3(16) . . ?
C2_4 C3_4 C6_4 117.7(16) . . ?
C3_4 C4_4 C5_4 124.3(14) . . ?
C4_4 C5_4 N1_4 123.9(13) . . ?
C7_4 C6_4 C3_4 115(2) . . ?
C6_4 C7_4 C8_4 124(2) . . ?
C9_4 C8_4 C13_4 120.0 . . ?
C9_4 C8_4 C7_4 116.8(17) . . ?
C13_4 C8_4 C7_4 123.2(17) . . ?
C8_4 C9_4 C10_4 120.0 . . ?
C11_4 C10_4 C9_4 120.0 . . ?
C10_4 C11_4 C12_4 120.0 . . ?
C10_4 C11_4 C14_4 118.7(17) . . ?
C12_4 C11_4 C14_4 119.3(17) . . ?
C11_4 C12_4 C13_4 120.0 . . ?
C12_4 C13_4 C8_4 120.0 . . ?
C15_4 C14_4 C11_4 116(2) . . ?
C14_4 C15_4 C18_4 115(3) . . ?
C19_4 C18_4 C17_4 112(2) . . ?
C19_4 C18_4 C15_4 111(3) . . ?
C17_4 C18_4 C15_4 105(3) . . ?
C16_4 C17_4 C18_4 114(2) . . ?
C17_4 C16_4 N2_4 129(2) . . ?
C19_4 C20_4 N2_4 124(2) . . ?
C18_4 C19_4 C20_4 109(2) . . ?
C16_4 N2_4 C20_4 105(2) . . ?

loop_
_geom_bond_atom_site_label_1
_geom_bond_atom_site_label_2
_geom_bond_distance
_geom_bond_site_symmetry_2
_geom_bond_publ_flag
Zn1_1 N1_2 2.037(4) 2_756 ?
Zn1_1 N1_2 2.037(4) . ?
Zn1_1 N1_3 2.047(4) 2_756 ?
Zn1_1 N1_3 2.047(4) . ?
Zn2_1 O1_1 1.991(5) . ?
Zn2_1 O2_1 1.992(5) . ?
Zn2_1 O3_1 2.029(5) . ?
Zn2_1 O4_1 2.030(5) . ?
Zn2_1 O1_5 2.059(6) . ?
Zn2_1 N1_4 2.059(6) . ?
Zn2_1 Zn2_1 2.737(3) 2_666 ?
O1_1 C1_1 1.159(12) . ?
O2_1 C29_1 1.126(11) . ?
O3_1 C1_1 1.210(12) 2_666 ?
O4_1 C29_1 1.245(10) 2_666 ?
C1_1 C17_1 1.56(4) 2_656 ?
C7_1 C1_3 1.411(9) . ?
C7_1 C4_2 1.416(8) . ?
C7_1 C22_1 1.504(6) . ?
C13_1 C4_3 1.390(9) . ?
C13_1 C1_2 1.423(8) 2_756 ?
C13_1 C14_1 1.529(7) . ?
C14_1 C15_1 1.3900 . ?
C14_1 C19_1 1.3900 . ?
C15_1 C16_1 1.3900 . ?
C16_1 C17_1 1.3900 . ?
C17_1 C18_1 1.3900 . ?
C18_1 C19_1 1.3900 . ?
C22_1 C23_1 1.3900 . ?
C22_1 C27_1 1.3900 . ?
C23_1 C24_1 1.3900 . ?
C24_1 C25_1 1.3900 . ?
C25_1 C26_1 1.3900 . ?
C25_1 C29_1 1.554(8) . ?
C26_1 C27_1 1.3900 . ?
N1_2 C1_2 1.366(7) . ?
N1_2 C4_2 1.369(6) . ?
C1_2 C2_2 1.421(7) . ?
C2_2 C3_2 1.397(8) . ?
C3_2 C4_2 1.408(8) . ?
N1_3 C4_3 1.337(7) . ?
N1_3 C1_3 1.348(7) . ?
C1_3 C2_3 1.441(7) . ?
C2_3 C3_3 1.382(8) . ?
C3_3 C4_3 1.436(7) . ?
N1_4 C1_4 1.287(12) . ?
N1_4 C5_4 1.322(11) . ?
C1_4 C2_4 1.261(13) . ?
C2_4 C3_4 1.283(13) . ?
C3_4 C4_4 1.258(13) . ?
C3_4 C6_4 1.617(18) . ?
C4_4 C5_4 1.275(12) . ?
C6_4 C7_4 1.28(3) . ?
C7_4 C8_4 1.586(17) . ?
C8_4 C9_4 1.3900 . ?
C8_4 C13_4 1.3900 . ?
C9_4 C10_4 1.3900 . ?
C10_4 C11_4 1.3900 . ?
C11_4 C12_4 1.3900 . ?
C11_4 C14_4 1.597(17) . ?
C12_4 C13_4 1.3900 . ?
C14_4 C15_4 1.28(3) . ?
C15_4 C18_4 1.62(2) . ?
C18_4 C19_4 1.262(17) . ?
C18_4 C17_4 1.267(16) . ?
C17_4 C16_4 1.265(16) . ?
C16_4 N2_4 1.304(17) . ?
C20_4 C19_4 1.266(16) . ?
C20_4 N2_4 1.318(17) . ?

loop_
_platon_squeeze_void_nr
_platon_squeeze_void_average_x
_platon_squeeze_void_average_y
_platon_squeeze_void_average_z
_platon_squeeze_void_volume
_platon_squeeze_void_count_electrons
_platon_squeeze_void_content
1 -0.013 -0.004 0.001 5003 618 'Either 24 ethanol molecules, 15 DMF molecules or a mixture of both'

loop_
_bruker_diffrn_runs_axis
_bruker_diffrn_runs_distance
_bruker_diffrn_runs_theta
_bruker_diffrn_runs_omega
_bruker_diffrn_runs_phi
_bruker_diffrn_runs_chi
_bruker_diffrn_runs_width
_bruker_diffrn_runs_images
_bruker_diffrn_runs_time
_bruker_diffrn_runs_wavelength
_bruker_diffrn_runs_voltage
_bruker_diffrn_runs_current
_bruker_diffrn_runs_temperature
Phi 60.00005 5.466 346.063 359.9998 -23.999999999999982 0.5 720 10.0 0.71073 50.0 1.399422 99.99999999999997
Omega 60.00005 8.199 324.5989 359.9998 68.50007 0.5 144 10.0 0.71073 50.0 1.398392 99.99999999999997
Omega 60.00005 5.466 356.848 254.9998 -44.49990000000004 0.5 269 10.0 0.71073 50.0 1.398756 99.99999999999997
Omega 60.00005 5.466 324.5989 107.9998 68.50007 0.5 133 10.0 0.71073 50.0 1.398584 99.99999999999997
Phi 60.00005 5.466 269.8009 0.000214 24.00004 0.5 720 10.0 0.71073 50.0 1.397516 99.99999999999997
Omega 60.00142 5.466 356.848 203.9998 -44.49990000000004 0.5 269 10.0 0.71073 50.0 1.398222 99.99999999999997
Omega 60.00142 5.466 324.5989 35.99976 68.50007 0.5 133 10.0 0.71073 50.0 1.396346 99.99999999999997
Phi 60.00142 5.466 355.8478 359.9998 -44.49990000000004 0.5 720 10.0 0.71073 50.0 1.396784 99.99999999999997
Phi 60.00005 0.0 3.1e-05 360.0 54.73999 1.0 180 10.0 0.71073 50.0 1.397806 99.99999999999997
